data_4330020
loop_
_publ_author_name
'Samit Majumder'
'Leena Mandal'
'Sasankasekhar Mohanta'

_publ_section_title
;
 Syntheses, Structures, and Steady State and Time Resolved Photophysical
 Properties of a Tetraiminodiphenol Macrocyclic Ligand and Its Dinuclear
 Zinc(II)/Cadmium(II) Complexes with Coordinating and Noncoordinating
 Anions
;
_journal_name_full 'Inorganic Chemistry'
_journal_page_first 8739
_journal_page_last 8749
_journal_paper_doi 10.1021/ic300412u
_journal_volume 51
_journal_year 2012
_chemical_formula_sum 'C32 H38 N6 O4 Zn2'
_chemical_formula_weight 701.48
_chemical_name_systematic
; 
 ? 
;
_space_group_IT_number 14
_symmetry_cell_setting monoclinic
_symmetry_space_group_name_Hall '-P 2ybc'
_symmetry_space_group_name_H-M 'P 1 21/c 1'
_atom_sites_solution_hydrogens geom
_atom_sites_solution_primary direct
_atom_sites_solution_secondary difmap
_audit_creation_method SHELXL-97
_cell_angle_alpha 90.00
_cell_angle_beta 128.227(14)
_cell_angle_gamma 90.00
_cell_formula_units_Z 4
_cell_length_a 12.711(4)
_cell_length_b 16.421(5)
_cell_length_c 19.282(5)
_cell_measurement_temperature 296(2)
_cell_measurement_theta_max 23.21
_cell_measurement_theta_min 2.39
_cell_volume 3161.6(17)
_computing_cell_refinement 'Bruker SAINT'
_computing_data_collection 'Bruker APEX2'
_computing_data_reduction 'Bruker SAINT'
_computing_molecular_graphics 'Bruker SHELXTL'
_computing_publication_material 'Bruker SHELXTL'
_computing_structure_refinement 'SHELXL-97 (Sheldrick, 2008)'
_computing_structure_solution 'SHELXS-97 (Sheldrick, 2008)'
_diffrn_ambient_temperature 296(2)
_diffrn_measured_fraction_theta_full 0.998
_diffrn_measured_fraction_theta_max 0.998
_diffrn_measurement_device_type 'Bruker APEX-II CCD'
_diffrn_measurement_method '\f and \w scans'
_diffrn_radiation_monochromator graphite
_diffrn_radiation_source 'fine-focus sealed tube'
_diffrn_radiation_type MoK\a
_diffrn_radiation_wavelength 0.71073
_diffrn_reflns_av_R_equivalents 0.0464
_diffrn_reflns_av_sigmaI/netI 0.0420
_diffrn_reflns_limit_h_max 14
_diffrn_reflns_limit_h_min -14
_diffrn_reflns_limit_k_max 16
_diffrn_reflns_limit_k_min -18
_diffrn_reflns_limit_l_max 21
_diffrn_reflns_limit_l_min -21
_diffrn_reflns_number 19313
_diffrn_reflns_theta_full 23.59
_diffrn_reflns_theta_max 23.59
_diffrn_reflns_theta_min 1.83
_exptl_absorpt_coefficient_mu 1.564
_exptl_absorpt_correction_T_max 0.7450
_exptl_absorpt_correction_T_min 0.6513
_exptl_absorpt_correction_type multi-scan
_exptl_absorpt_process_details 'SADABAS(Sheldrick, 2008)'
_exptl_crystal_colour yellow
_exptl_crystal_density_diffrn 1.474
_exptl_crystal_description block
_exptl_crystal_F_000 1456
_exptl_crystal_size_max 0.30
_exptl_crystal_size_mid 0.25
_exptl_crystal_size_min 0.20
_refine_diff_density_max 0.270
_refine_diff_density_min -0.409
_refine_diff_density_rms 0.065
_refine_ls_extinction_method none
_refine_ls_goodness_of_fit_ref 1.036
_refine_ls_hydrogen_treatment constr
_refine_ls_matrix_type full
_refine_ls_number_parameters 403
_refine_ls_number_reflns 4722
_refine_ls_number_restraints 0
_refine_ls_restrained_S_all 1.036
_refine_ls_R_factor_all 0.0480
_refine_ls_R_factor_gt 0.0321
_refine_ls_shift/su_max 0.001
_refine_ls_shift/su_mean 0.000
_refine_ls_structure_factor_coef Fsqd
_refine_ls_weighting_details 'calc w=1/[\s^2^(Fo^2^)+(0.0500P)^2^+0.0000P] where P=(Fo^2^+2Fc^2^)/3'
_refine_ls_weighting_scheme calc
_refine_ls_wR_factor_gt 0.0821
_refine_ls_wR_factor_ref 0.0912
_reflns_number_gt 3710
_reflns_number_total 4722
_reflns_threshold_expression >2sigma(I)
_cod_data_source_file ic300412u_si_002_7.cif
_cod_data_source_block 7
_cod_original_cell_volume 3161.6(16)
_cod_database_code 4330020

loop_
_symmetry_equiv_pos_as_xyz
'x, y, z'
'-x, y+1/2, -z+1/2'
'-x, -y, -z'
'x, -y-1/2, z-1/2'

loop_
_atom_site_label
_atom_site_type_symbol
_atom_site_fract_x
_atom_site_fract_y
_atom_site_fract_z
_atom_site_U_iso_or_equiv
_atom_site_adp_type
_atom_site_occupancy
_atom_site_symmetry_multiplicity
_atom_site_calc_flag
_atom_site_refinement_flags
Zn1 Zn 0.69277(4) 0.67957(2) 0.07811(3) 0.04041(14) Uani 1 1 d .
Zn2 Zn 0.98632(3) 0.76025(2) 0.16568(2) 0.03591(13) Uani 1 1 d .
O1 O 0.8812(2) 0.65315(12) 0.11841(15) 0.0415(5) Uani 1 1 d .
O2 O 0.79689(19) 0.78990(12) 0.12659(14) 0.0406(5) Uani 1 1 d .
O3 O 1.2233(4) 0.7189(2) 0.4413(2) 0.1139(13) Uani 1 1 d .
O4 O 0.4604(4) 0.6697(2) -0.2008(2) 0.1174(13) Uani 1 1 d .
N1 N 0.6914(2) 0.56038(15) 0.11983(17) 0.0408(7) Uani 1 1 d .
N2 N 0.5722(3) 0.72416(16) 0.10692(19) 0.0465(7) Uani 1 1 d .
N3 N 1.0054(2) 0.88157(15) 0.14759(17) 0.0373(6) Uani 1 1 d .
N4 N 1.0863(2) 0.72106(15) 0.11565(16) 0.0333(6) Uani 1 1 d .
N5 N 1.1091(3) 0.74493(19) 0.2923(2) 0.0647(9) Uani 1 1 d .
N6 N 0.5782(4) 0.6728(2) -0.0490(2) 0.0694(10) Uani 1 1 d .
C1 C 0.9301(3) 0.58224(18) 0.1203(2) 0.0347(7) Uani 1 1 d .
C2 C 1.0339(3) 0.57624(17) 0.1135(2) 0.0355(7) Uani 1 1 d .
C3 C 1.0853(3) 0.49972(17) 0.1161(2) 0.0394(8) Uani 1 1 d .
H3 H 1.1533 0.4975 0.1109 0.047 Uiso 1 1 calc R
C4 C 1.0401(3) 0.42774(18) 0.1259(2) 0.0396(8) Uani 1 1 d .
C5 C 0.9376(3) 0.43457(18) 0.1314(2) 0.0404(8) Uani 1 1 d .
H5 H 0.9051 0.3871 0.1383 0.048 Uiso 1 1 calc R
C6 C 0.8793(3) 0.50847(18) 0.1274(2) 0.0384(8) Uani 1 1 d .
C7 C 1.0969(3) 0.34506(18) 0.1317(2) 0.0479(9) Uani 1 1 d .
H7A H 1.1259 0.3194 0.1863 0.057 Uiso 1 1 calc R
H7B H 1.0256 0.3119 0.0834 0.057 Uiso 1 1 calc R
C8 C 1.2128(4) 0.3442(2) 0.1287(3) 0.0612(11) Uani 1 1 d .
H8A H 1.2852 0.3759 0.1768 0.092 Uiso 1 1 calc R
H8B H 1.1847 0.3671 0.0738 0.092 Uiso 1 1 calc R
H8C H 1.2421 0.2892 0.1336 0.092 Uiso 1 1 calc R
C9 C 0.7703(3) 0.50361(19) 0.1313(2) 0.0413(8) Uani 1 1 d .
H9 H 0.7547 0.4524 0.1439 0.050 Uiso 1 1 calc R
C10 C 0.5815(3) 0.5330(2) 0.1199(2) 0.0499(9) Uani 1 1 d .
H10A H 0.6086 0.4829 0.1535 0.060 Uiso 1 1 calc R
H10B H 0.5047 0.5207 0.0596 0.060 Uiso 1 1 calc R
C11 C 0.5383(3) 0.59307(19) 0.1576(2) 0.0445(8) Uani 1 1 d .
C12 C 0.4747(3) 0.6684(2) 0.0995(3) 0.0591(11) Uani 1 1 d .
H12A H 0.4106 0.6513 0.0384 0.071 Uiso 1 1 calc R
H12B H 0.4259 0.6977 0.1152 0.071 Uiso 1 1 calc R
C13 C 0.6549(4) 0.6159(2) 0.2522(2) 0.0632(11) Uani 1 1 d .
H13A H 0.6251 0.6543 0.2743 0.095 Uiso 1 1 calc R
H13B H 0.7252 0.6398 0.2536 0.095 Uiso 1 1 calc R
H13C H 0.6881 0.5679 0.2884 0.095 Uiso 1 1 calc R
C14 C 0.4274(4) 0.5507(2) 0.1541(3) 0.0647(11) Uani 1 1 d .
H14A H 0.3539 0.5379 0.0939 0.097 Uiso 1 1 calc R
H14B H 0.3969 0.5863 0.1779 0.097 Uiso 1 1 calc R
H14C H 0.4618 0.5015 0.1882 0.097 Uiso 1 1 calc R
C15 C 0.5616(3) 0.7985(2) 0.1195(2) 0.0504(9) Uani 1 1 d .
H15 H 0.4955 0.8103 0.1250 0.060 Uiso 1 1 calc R
C16 C 0.6386(3) 0.86750(18) 0.1264(2) 0.0427(8) Uani 1 1 d .
C17 C 0.5935(4) 0.9437(2) 0.1294(3) 0.0571(10) Uani 1 1 d .
H17 H 0.5189 0.9459 0.1278 0.068 Uiso 1 1 calc R
C18 C 0.6531(3) 1.0165(2) 0.1348(3) 0.0535(10) Uani 1 1 d .
C19 C 0.7641(3) 1.00900(19) 0.1383(2) 0.0482(9) Uani 1 1 d .
H19 H 0.8071 1.0564 0.1417 0.058 Uiso 1 1 calc R
C20 C 0.8161(3) 0.93483(18) 0.1371(2) 0.0387(8) Uani 1 1 d .
C21 C 0.7523(3) 0.86049(18) 0.12945(19) 0.0359(7) Uani 1 1 d .
C22 C 0.6010(4) 1.0987(2) 0.1363(4) 0.0846(15) Uani 1 1 d .
H22A H 0.6597 1.1192 0.1964 0.102 Uiso 1 1 calc R
H22B H 0.6076 1.1357 0.1000 0.102 Uiso 1 1 calc R
C23 C 0.4643(4) 1.1015(3) 0.1064(3) 0.0818(13) Uani 1 1 d .
H23A H 0.4584 1.0712 0.1465 0.123 Uiso 1 1 calc R
H23B H 0.4050 1.0781 0.0485 0.123 Uiso 1 1 calc R
H23C H 0.4391 1.1570 0.1045 0.123 Uiso 1 1 calc R
C24 C 0.9328(3) 0.93921(19) 0.1410(2) 0.0410(8) Uani 1 1 d .
H24 H 0.9587 0.9914 0.1384 0.049 Uiso 1 1 calc R
C25 C 1.1203(3) 0.90500(19) 0.1514(2) 0.0414(8) Uani 1 1 d .
H25A H 1.2021 0.8924 0.2098 0.050 Uiso 1 1 calc R
H25B H 1.1179 0.9634 0.1432 0.050 Uiso 1 1 calc R
C26 C 1.1244(3) 0.86263(17) 0.0826(2) 0.0374(8) Uani 1 1 d .
C27 C 1.1721(3) 0.77502(18) 0.1091(2) 0.0395(8) Uani 1 1 d .
H27A H 1.1804 0.7520 0.0663 0.047 Uiso 1 1 calc R
H27B H 1.2608 0.7755 0.1658 0.047 Uiso 1 1 calc R
C28 C 1.2309(3) 0.90712(19) 0.0826(2) 0.0507(9) Uani 1 1 d .
H28A H 1.2372 0.8822 0.0403 0.076 Uiso 1 1 calc R
H28B H 1.3160 0.9037 0.1403 0.076 Uiso 1 1 calc R
H28C H 1.2060 0.9633 0.0673 0.076 Uiso 1 1 calc R
C29 C 0.9890(3) 0.8668(2) -0.0086(2) 0.0507(9) Uani 1 1 d .
H29A H 0.9256 0.8341 -0.0096 0.076 Uiso 1 1 calc R
H29B H 0.9974 0.8468 -0.0517 0.076 Uiso 1 1 calc R
H29C H 0.9587 0.9223 -0.0220 0.076 Uiso 1 1 calc R
C30 C 1.0950(3) 0.64562(18) 0.1046(2) 0.0374(8) Uani 1 1 d .
H30 H 1.1485 0.6333 0.0884 0.045 Uiso 1 1 calc R
C31 C 1.1628(4) 0.7317(2) 0.3641(3) 0.0531(9) Uani 1 1 d .
C32 C 0.5200(4) 0.6719(2) -0.1225(3) 0.0623(11) Uani 1 1 d .

loop_
_atom_site_aniso_label
_atom_site_aniso_U_11
_atom_site_aniso_U_22
_atom_site_aniso_U_33
_atom_site_aniso_U_23
_atom_site_aniso_U_13
_atom_site_aniso_U_12
Zn1 0.0391(2) 0.0338(2) 0.0514(3) 0.00210(18) 0.0295(2) -0.00129(16)
Zn2 0.0374(2) 0.0303(2) 0.0439(2) -0.00051(16) 0.02707(19) 0.00020(15)
O1 0.0444(12) 0.0266(12) 0.0647(15) -0.0020(11) 0.0392(12) -0.0002(10)
O2 0.0395(12) 0.0273(12) 0.0620(15) 0.0007(11) 0.0349(12) 0.0018(10)
O3 0.148(3) 0.123(3) 0.061(2) 0.026(2) 0.060(2) 0.021(3)
O4 0.094(3) 0.155(3) 0.055(2) -0.001(2) 0.0222(19) 0.018(2)
N1 0.0419(15) 0.0372(16) 0.0546(18) 0.0002(13) 0.0355(15) -0.0030(13)
N2 0.0406(15) 0.0346(17) 0.070(2) 0.0094(15) 0.0374(15) 0.0042(13)
N3 0.0393(14) 0.0310(15) 0.0490(16) -0.0063(12) 0.0309(14) -0.0029(12)
N4 0.0343(14) 0.0302(15) 0.0386(15) 0.0007(12) 0.0242(13) -0.0002(11)
N5 0.071(2) 0.073(2) 0.045(2) 0.0072(18) 0.0335(18) 0.0210(18)
N6 0.073(2) 0.073(2) 0.052(2) -0.0016(19) 0.033(2) -0.0108(19)
C1 0.0378(17) 0.0252(18) 0.0387(19) 0.0013(14) 0.0225(16) 0.0032(14)
C2 0.0406(17) 0.0283(18) 0.0412(19) 0.0017(14) 0.0271(16) 0.0008(14)
C3 0.0442(18) 0.0296(19) 0.051(2) -0.0002(15) 0.0329(17) 0.0026(15)
C4 0.0470(19) 0.0288(18) 0.043(2) 0.0006(15) 0.0280(17) 0.0021(15)
C5 0.0509(19) 0.0258(18) 0.050(2) 0.0020(15) 0.0341(18) -0.0019(15)
C6 0.0449(18) 0.0309(18) 0.045(2) -0.0001(15) 0.0310(16) -0.0010(15)
C7 0.060(2) 0.0292(19) 0.059(2) -0.0010(16) 0.039(2) 0.0046(16)
C8 0.068(2) 0.044(2) 0.083(3) 0.005(2) 0.052(2) 0.0127(19)
C9 0.052(2) 0.0301(18) 0.049(2) 0.0024(15) 0.0344(18) -0.0030(16)
C10 0.053(2) 0.040(2) 0.071(3) -0.0023(18) 0.045(2) -0.0074(16)
C11 0.048(2) 0.0341(19) 0.068(2) 0.0041(17) 0.044(2) -0.0006(16)
C12 0.044(2) 0.046(2) 0.095(3) 0.009(2) 0.047(2) 0.0004(17)
C13 0.066(3) 0.069(3) 0.067(3) -0.003(2) 0.047(2) -0.007(2)
C14 0.063(2) 0.055(2) 0.102(3) 0.008(2) 0.064(2) 0.000(2)
C15 0.044(2) 0.043(2) 0.076(3) 0.0109(19) 0.043(2) 0.0078(17)
C16 0.0419(18) 0.0303(18) 0.062(2) 0.0022(16) 0.0355(18) 0.0027(15)
C17 0.056(2) 0.044(2) 0.089(3) 0.000(2) 0.053(2) 0.0060(18)
C18 0.058(2) 0.034(2) 0.084(3) -0.0016(19) 0.052(2) 0.0028(17)
C19 0.051(2) 0.0289(19) 0.073(3) 0.0007(17) 0.043(2) -0.0016(16)
C20 0.0378(17) 0.0338(19) 0.047(2) 0.0008(15) 0.0277(16) 0.0026(15)
C21 0.0366(17) 0.0328(19) 0.0380(19) 0.0047(15) 0.0229(16) 0.0036(15)
C22 0.075(3) 0.039(2) 0.164(5) -0.009(3) 0.086(3) 0.005(2)
C23 0.091(3) 0.065(3) 0.099(4) 0.015(3) 0.063(3) 0.029(2)
C24 0.0452(19) 0.0295(19) 0.051(2) -0.0007(15) 0.0312(17) -0.0029(15)
C25 0.0388(18) 0.0331(19) 0.059(2) -0.0078(16) 0.0333(17) -0.0087(15)
C26 0.0401(18) 0.0274(17) 0.052(2) -0.0011(15) 0.0322(17) -0.0053(14)
C27 0.0386(17) 0.0360(19) 0.051(2) -0.0025(16) 0.0312(17) -0.0019(15)
C28 0.060(2) 0.038(2) 0.075(3) -0.0041(18) 0.053(2) -0.0056(17)
C29 0.055(2) 0.040(2) 0.057(2) 0.0022(17) 0.0344(19) 0.0018(17)
C30 0.0377(18) 0.0326(19) 0.048(2) 0.0046(15) 0.0294(16) 0.0042(14)
C31 0.069(3) 0.040(2) 0.057(3) 0.005(2) 0.043(2) 0.0091(19)
C32 0.049(2) 0.053(3) 0.064(3) -0.001(2) 0.025(2) 0.0007(19)

loop_
_atom_type_symbol
_atom_type_description
_atom_type_scat_dispersion_real
_atom_type_scat_dispersion_imag
_atom_type_scat_source
C C 0.0033 0.0016 'International Tables Vol C Tables 4.2.6.8 and 6.1.1.4'
H H 0.0000 0.0000 'International Tables Vol C Tables 4.2.6.8 and 6.1.1.4'
N N 0.0061 0.0033 'International Tables Vol C Tables 4.2.6.8 and 6.1.1.4'
O O 0.0106 0.0060 'International Tables Vol C Tables 4.2.6.8 and 6.1.1.4'
Zn Zn 0.2839 1.4301 'International Tables Vol C Tables 4.2.6.8 and 6.1.1.4'

loop_
_geom_angle_atom_site_label_1
_geom_angle_atom_site_label_2
_geom_angle_atom_site_label_3
_geom_angle
N6 Zn1 O1 104.79(13)
N6 Zn1 N2 105.08(14)
O1 Zn1 N2 149.32(10)
N6 Zn1 O2 112.90(11)
O1 Zn1 O2 75.34(8)
N2 Zn1 O2 86.69(10)
N6 Zn1 N1 104.59(12)
O1 Zn1 N1 86.72(9)
N2 Zn1 N1 92.50(10)
O2 Zn1 N1 141.38(9)
N5 Zn2 O1 104.14(12)
N5 Zn2 N3 104.57(12)
O1 Zn2 N3 150.00(9)
N5 Zn2 O2 109.60(12)
O1 Zn2 O2 75.56(8)
N3 Zn2 O2 86.78(9)
N5 Zn2 N4 107.02(12)
O1 Zn2 N4 86.93(9)
N3 Zn2 N4 92.87(10)
O2 Zn2 N4 142.22(9)
C1 O1 Zn2 125.62(18)
C1 O1 Zn1 128.35(18)
Zn2 O1 Zn1 105.87(9)
C21 O2 Zn2 128.71(18)
C21 O2 Zn1 128.04(18)
Zn2 O2 Zn1 103.23(9)
C9 N1 C10 114.8(3)
C9 N1 Zn1 123.1(2)
C10 N1 Zn1 120.9(2)
C15 N2 C12 115.8(3)
C15 N2 Zn1 125.3(2)
C12 N2 Zn1 118.3(2)
C24 N3 C25 116.6(3)
C24 N3 Zn2 125.6(2)
C25 N3 Zn2 117.53(19)
C30 N4 C27 115.2(2)
C30 N4 Zn2 120.7(2)
C27 N4 Zn2 122.88(19)
C31 N5 Zn2 168.9(4)
C32 N6 Zn1 174.2(4)
O1 C1 C2 121.1(3)
O1 C1 C6 121.7(3)
C2 C1 C6 117.3(3)
C3 C2 C1 120.1(3)
C3 C2 C30 115.9(3)
C1 C2 C30 123.9(3)
C4 C3 C2 123.3(3)
C4 C3 H3 118.4
C2 C3 H3 118.4
C5 C4 C3 115.9(3)
C5 C4 C7 120.0(3)
C3 C4 C7 124.1(3)
C4 C5 C6 124.1(3)
C4 C5 H5 117.9
C6 C5 H5 117.9
C5 C6 C1 119.3(3)
C5 C6 C9 116.4(3)
C1 C6 C9 124.4(3)
C8 C7 C4 116.0(3)
C8 C7 H7A 108.3
C4 C7 H7A 108.3
C8 C7 H7B 108.3
C4 C7 H7B 108.3
H7A C7 H7B 107.4
C7 C8 H8A 109.5
C7 C8 H8B 109.5
H8A C8 H8B 109.5
C7 C8 H8C 109.5
H8A C8 H8C 109.5
H8B C8 H8C 109.5
N1 C9 C6 128.8(3)
N1 C9 H9 115.6
C6 C9 H9 115.6
N1 C10 C11 115.4(3)
N1 C10 H10A 108.4
C11 C10 H10A 108.4
N1 C10 H10B 108.4
C11 C10 H10B 108.4
H10A C10 H10B 107.5
C10 C11 C13 111.2(3)
C10 C11 C12 111.1(3)
C13 C11 C12 111.2(3)
C10 C11 C14 106.3(3)
C13 C11 C14 110.6(3)
C12 C11 C14 106.3(3)
N2 C12 C11 113.6(3)
N2 C12 H12A 108.8
C11 C12 H12A 108.8
N2 C12 H12B 108.8
C11 C12 H12B 108.8
H12A C12 H12B 107.7
C11 C13 H13A 109.5
C11 C13 H13B 109.5
H13A C13 H13B 109.5
C11 C13 H13C 109.5
H13A C13 H13C 109.5
H13B C13 H13C 109.5
C11 C14 H14A 109.5
C11 C14 H14B 109.5
H14A C14 H14B 109.5
C11 C14 H14C 109.5
H14A C14 H14C 109.5
H14B C14 H14C 109.5
N2 C15 C16 128.7(3)
N2 C15 H15 115.6
C16 C15 H15 115.6
C17 C16 C21 120.5(3)
C17 C16 C15 115.8(3)
C21 C16 C15 123.7(3)
C18 C17 C16 124.0(3)
C18 C17 H17 118.0
C16 C17 H17 118.0
C19 C18 C17 115.1(3)
C19 C18 C22 121.9(3)
C17 C18 C22 123.1(3)
C18 C19 C20 124.1(3)
C18 C19 H19 118.0
C20 C19 H19 118.0
C19 C20 C21 120.5(3)
C19 C20 C24 116.1(3)
C21 C20 C24 123.4(3)
O2 C21 C16 122.0(3)
O2 C21 C20 122.1(3)
C16 C21 C20 115.9(3)
C23 C22 C18 116.8(3)
C23 C22 H22A 108.1
C18 C22 H22A 108.1
C23 C22 H22B 108.1
C18 C22 H22B 108.1
H22A C22 H22B 107.3
C22 C23 H23A 109.5
C22 C23 H23B 109.5
H23A C23 H23B 109.5
C22 C23 H23C 109.5
H23A C23 H23C 109.5
H23B C23 H23C 109.5
N3 C24 C20 128.9(3)
N3 C24 H24 115.5
C20 C24 H24 115.5
N3 C25 C26 113.9(2)
N3 C25 H25A 108.8
C26 C25 H25A 108.8
N3 C25 H25B 108.8
C26 C25 H25B 108.8
H25A C25 H25B 107.7
C29 C26 C27 111.2(3)
C29 C26 C25 111.2(3)
C27 C26 C25 111.1(3)
C29 C26 C28 110.2(3)
C27 C26 C28 106.3(3)
C25 C26 C28 106.6(2)
N4 C27 C26 115.8(2)
N4 C27 H27A 108.3
C26 C27 H27A 108.3
N4 C27 H27B 108.3
C26 C27 H27B 108.3
H27A C27 H27B 107.4
C26 C28 H28A 109.5
C26 C28 H28B 109.5
H28A C28 H28B 109.5
C26 C28 H28C 109.5
H28A C28 H28C 109.5
H28B C28 H28C 109.5
C26 C29 H29A 109.5
C26 C29 H29B 109.5
H29A C29 H29B 109.5
C26 C29 H29C 109.5
H29A C29 H29C 109.5
H29B C29 H29C 109.5
N4 C30 C2 129.6(3)
N4 C30 H30 115.2
C2 C30 H30 115.2
N5 C31 O3 178.0(5)
N6 C32 O4 178.2(5)

loop_
_geom_bond_atom_site_label_1
_geom_bond_atom_site_label_2
_geom_bond_distance
Zn1 N6 1.929(4)
Zn1 O1 2.055(2)
Zn1 N2 2.061(3)
Zn1 O2 2.092(2)
Zn1 N1 2.120(3)
Zn2 N5 1.935(3)
Zn2 O1 2.050(2)
Zn2 N3 2.063(3)
Zn2 O2 2.087(2)
Zn2 N4 2.116(2)
O1 C1 1.310(3)
O2 C21 1.306(3)
O3 C31 1.197(5)
O4 C32 1.200(5)
N1 C9 1.284(4)
N1 C10 1.468(4)
N2 C15 1.268(4)
N2 C12 1.475(4)
N3 C24 1.272(4)
N3 C25 1.467(4)
N4 C30 1.273(4)
N4 C27 1.471(4)
N5 C31 1.122(5)
N6 C32 1.122(5)
C1 C2 1.408(4)
C1 C6 1.419(4)
C2 C3 1.403(4)
C2 C30 1.447(4)
C3 C4 1.378(4)
C3 H3 0.9300
C4 C5 1.376(4)
C4 C7 1.509(4)
C5 C6 1.399(4)
C5 H5 0.9300
C6 C9 1.436(4)
C7 C8 1.509(5)
C7 H7A 0.9700
C7 H7B 0.9700
C8 H8A 0.9600
C8 H8B 0.9600
C8 H8C 0.9600
C9 H9 0.9300
C10 C11 1.516(4)
C10 H10A 0.9700
C10 H10B 0.9700
C11 C13 1.523(5)
C11 C12 1.523(4)
C11 C14 1.535(4)
C12 H12A 0.9700
C12 H12B 0.9700
C13 H13A 0.9600
C13 H13B 0.9600
C13 H13C 0.9600
C14 H14A 0.9600
C14 H14B 0.9600
C14 H14C 0.9600
C15 C16 1.448(4)
C15 H15 0.9300
C16 C17 1.393(4)
C16 C21 1.415(4)
C17 C18 1.384(4)
C17 H17 0.9300
C18 C19 1.376(4)
C18 C22 1.511(4)
C19 C20 1.393(4)
C19 H19 0.9300
C20 C21 1.422(4)
C20 C24 1.440(4)
C22 C23 1.454(5)
C22 H22A 0.9700
C22 H22B 0.9700
C23 H23A 0.9600
C23 H23B 0.9600
C23 H23C 0.9600
C24 H24 0.9300
C25 C26 1.528(4)
C25 H25A 0.9700
C25 H25B 0.9700
C26 C29 1.521(4)
C26 C27 1.521(4)
C26 C28 1.538(4)
C27 H27A 0.9700
C27 H27B 0.9700
C28 H28A 0.9600
C28 H28B 0.9600
C28 H28C 0.9600
C29 H29A 0.9600
C29 H29B 0.9600
C29 H29C 0.9600
C30 H30 0.9300
